data_4104597
loop_
_publ_author_name
'Atanu Kumar Das'
'Biprajit Sarkar'
'Jan Fiedler'
'Stanislav Z\'alis'
'Ingo Hartenbach'
'Sabine Strobel'
'Goutam Kumar Lahiri'
'Wolfgang Kaim'

_publ_section_title
;
 A Five-Center Redox System: Molecular Coupling of Two Noninnocent
 Imino-o-benzoquinonato-Ruthenium Functions through a \p Acceptor Bridge
;
_journal_name_full 'Journal of the American Chemical Society'
_journal_page_first 8895
_journal_page_last 8902
_journal_paper_doi 10.1021/ja901746x
_journal_volume 131
_journal_year 2009
_chemical_formula_sum 'C78 H82 Cl2 F12 N8 O2 P2 Ru2'
_chemical_formula_weight 1726.50
_chemical_name_systematic
; 
 ? 
;
_space_group_IT_number 2
_symmetry_cell_setting triclinic
_symmetry_space_group_name_Hall '-P 1'
_symmetry_space_group_name_H-M 'P -1'
_atom_sites_solution_hydrogens geom
_atom_sites_solution_primary direct
_atom_sites_solution_secondary difmap
_audit_creation_method SHELXL-97
_cell_angle_alpha 81.382(5)
_cell_angle_beta 62.819(6)
_cell_angle_gamma 76.633(5)
_cell_formula_units_Z 1
_cell_length_a 12.6603(11)
_cell_length_b 13.2237(11)
_cell_length_c 12.9492(9)
_cell_measurement_reflns_used 11152
_cell_measurement_temperature 100(1)
_cell_measurement_theta_max 21.97
_cell_measurement_theta_min 0.41
_cell_volume 1873.8(3)
_computing_cell_refinement 'DENZO (W. Minor & Z. Otwinowski)'
_computing_data_collection 'Nonius Collect Software'
_computing_data_reduction 'DENZO & SCALEPACK (Minor & Otwinowski)'
_computing_structure_refinement 'SHELXL-97 (Sheldrick, 1997)'
_computing_structure_solution 'SHELXS-97 (Sheldrick, 1990)'
_diffrn_ambient_temperature 100(1)
_diffrn_measured_fraction_theta_full 0.989
_diffrn_measured_fraction_theta_max 0.989
_diffrn_measurement_device_type 'Nonius Kappa-CCD'
_diffrn_measurement_method 'four-circle, ccd detector'
_diffrn_radiation_monochromator graphite
_diffrn_radiation_source 'fine-focus sealed tube'
_diffrn_radiation_type MoK\a
_diffrn_radiation_wavelength 0.71073
_diffrn_reflns_av_R_equivalents 0.1415
_diffrn_reflns_av_sigmaI/netI 0.1894
_diffrn_reflns_limit_h_max 13
_diffrn_reflns_limit_h_min -13
_diffrn_reflns_limit_k_max 13
_diffrn_reflns_limit_k_min -13
_diffrn_reflns_limit_l_max 13
_diffrn_reflns_limit_l_min -13
_diffrn_reflns_number 8434
_diffrn_reflns_theta_full 21.96
_diffrn_reflns_theta_max 21.96
_diffrn_reflns_theta_min 3.06
_exptl_absorpt_coefficient_mu 0.600
_exptl_absorpt_correction_T_max 0.991
_exptl_absorpt_correction_T_min 0.979
_exptl_absorpt_correction_type empirical
_exptl_absorpt_process_details 'SCALEPACK (W. Minor & Z. Otwinowski)'
_exptl_crystal_colour green
_exptl_crystal_density_diffrn 1.530
_exptl_crystal_description platelet
_exptl_crystal_F_000 882
_exptl_crystal_size_max 0.09
_exptl_crystal_size_mid 0.07
_exptl_crystal_size_min 0.01
_refine_diff_density_max 0.508
_refine_diff_density_min -0.732
_refine_diff_density_rms 0.124
_refine_ls_extinction_coef 0.0023(6)
_refine_ls_extinction_expression Fc^*^=kFc[1+0.001xFc^2^\l^3^/sin(2\q)]^-1/4^
_refine_ls_extinction_method SHELXL
_refine_ls_goodness_of_fit_ref 1.012
_refine_ls_hydrogen_treatment constr
_refine_ls_matrix_type full
_refine_ls_number_parameters 444
_refine_ls_number_reflns 4509
_refine_ls_number_restraints 0
_refine_ls_restrained_S_all 1.012
_refine_ls_R_factor_all 0.1383
_refine_ls_R_factor_gt 0.0656
_refine_ls_shift/su_max 0.000
_refine_ls_shift/su_mean 0.000
_refine_ls_structure_factor_coef Fsqd
_refine_ls_weighting_details 'calc w=1/[\s^2^(Fo^2^)+(0.0336P)^2^+0.0000P] where P=(Fo^2^+2Fc^2^)/3'
_refine_ls_weighting_scheme calc
_refine_ls_wR_factor_gt 0.1161
_refine_ls_wR_factor_ref 0.1420
_reflns_number_gt 2700
_reflns_number_total 4509
_reflns_threshold_expression >2sigma(I)
_cod_data_source_file ja901746x_si_001.cif
_cod_data_source_block c:\crystal\x-red32\adapr08a
_cod_database_code 4104597

loop_
_symmetry_equiv_pos_as_xyz
'x, y, z'
'-x, -y, -z'

loop_
_atom_site_label
_atom_site_type_symbol
_atom_site_fract_x
_atom_site_fract_y
_atom_site_fract_z
_atom_site_U_iso_or_equiv
_atom_site_adp_type
_atom_site_occupancy
_atom_site_symmetry_multiplicity
_atom_site_calc_flag
_atom_site_refinement_flags
Ru1 Ru 0.86475(8) 0.60569(7) 0.83620(7) 0.0150(3) Uani 1 1 d .
Cl1 Cl 0.8180(2) 0.4589(2) 0.7893(2) 0.0212(6) Uani 1 1 d .
O1 O 0.7822(5) 0.7040(5) 0.7486(5) 0.0159(16) Uani 1 1 d .
N1 N 0.9029(6) 0.7421(6) 0.8425(6) 0.0152(19) Uiso 1 1 d .
C1 C 0.7956(8) 0.7999(8) 0.7338(7) 0.015(2) Uani 1 1 d .
C2 C 0.8705(7) 0.8227(7) 0.7827(7) 0.011(2) Uiso 1 1 d .
C3 C 0.8962(8) 0.9253(8) 0.7664(7) 0.017(2) Uani 1 1 d .
H3A H 0.9468 0.9397 0.7942 0.020 Uiso 1 1 calc R
C4 C 0.8462(8) 1.0022(8) 0.7099(7) 0.016(2) Uani 1 1 d .
C5 C 0.7662(9) 0.9771(8) 0.6673(8) 0.019(2) Uani 1 1 d .
H5A H 0.7312 1.0307 0.6311 0.023 Uiso 1 1 calc R
C6 C 0.7394(8) 0.8797(8) 0.6772(7) 0.019(2) Uani 1 1 d .
C10 C 0.6615(8) 0.8540(8) 0.6274(8) 0.018(2) Uiso 1 1 d .
C11 C 0.7418(9) 0.7756(8) 0.5321(8) 0.028(3) Uani 1 1 d .
H11C H 0.6947 0.7588 0.4985 0.033 Uiso 1 1 calc R
H11B H 0.7731 0.7135 0.5657 0.033 Uiso 1 1 calc R
H11A H 0.8076 0.8059 0.4729 0.033 Uiso 1 1 calc R
C12 C 0.5573(9) 0.8087(8) 0.7216(8) 0.030(3) Uani 1 1 d .
H12C H 0.5083 0.7935 0.6892 0.036 Uiso 1 1 calc R
H12B H 0.5095 0.8578 0.7809 0.036 Uiso 1 1 calc R
H12A H 0.5877 0.7457 0.7548 0.036 Uiso 1 1 calc R
C13 C 0.6121(9) 0.9521(8) 0.5694(9) 0.027(3) Uani 1 1 d .
H13C H 0.5632 0.9338 0.5387 0.033 Uiso 1 1 calc R
H13B H 0.6784 0.9798 0.5074 0.033 Uiso 1 1 calc R
H13A H 0.5641 1.0035 0.6261 0.033 Uiso 1 1 calc R
C14 C 0.8689(8) 1.1127(7) 0.6909(7) 0.015(2) Uani 1 1 d .
C15 C 0.9122(9) 1.1471(8) 0.5620(8) 0.025(3) Uani 1 1 d .
H15C H 0.9256 1.2173 0.5505 0.030 Uiso 1 1 calc R
H15B H 0.8519 1.1435 0.5379 0.030 Uiso 1 1 calc R
H15A H 0.9862 1.1020 0.5168 0.030 Uiso 1 1 calc R
C16 C 0.9625(9) 1.1238(8) 0.7291(8) 0.027(3) Uani 1 1 d .
H16C H 0.9731 1.1950 0.7165 0.032 Uiso 1 1 calc R
H16B H 1.0380 1.0800 0.6848 0.032 Uiso 1 1 calc R
H16A H 0.9356 1.1036 0.8102 0.032 Uiso 1 1 calc R
C17 C 0.7505(9) 1.1863(8) 0.7619(8) 0.029(3) Uani 1 1 d .
H17C H 0.7648 1.2562 0.7500 0.035 Uiso 1 1 calc R
H17B H 0.7221 1.1653 0.8429 0.035 Uiso 1 1 calc R
H17A H 0.6907 1.1831 0.7369 0.035 Uiso 1 1 calc R
C20 C 0.9826(8) 0.7503(7) 0.8917(7) 0.016(2) Uiso 1 1 d .
C21 C 0.9371(8) 0.7434(7) 1.0131(8) 0.018(2) Uani 1 1 d .
H21A H 0.8555 0.7422 1.0590 0.021 Uiso 1 1 calc R
C22 C 1.0104(10) 0.7387(8) 1.0640(9) 0.023(3) Uani 1 1 d .
H22A H 0.9797 0.7337 1.1446 0.028 Uiso 1 1 calc R
C23 C 1.1320(9) 0.7413(8) 0.9951(9) 0.023(3) Uani 1 1 d .
H23A H 1.1834 0.7367 1.0295 0.028 Uiso 1 1 calc R
C24 C 1.1768(9) 0.7508(8) 0.8754(8) 0.025(3) Uani 1 1 d .
H24A H 1.2581 0.7537 0.8299 0.030 Uiso 1 1 calc R
C25 C 1.1026(8) 0.7561(7) 0.8228(7) 0.013(2) Uiso 1 1 d .
H25A H 1.1327 0.7634 0.7423 0.015 Uiso 1 1 calc R
N2 N 0.7174(7) 0.5946(6) 0.9916(6) 0.0158(19) Uani 1 1 d .
C30 C 0.6030(9) 0.6094(8) 1.0081(8) 0.020(2) Uani 1 1 d .
H30A H 0.5841 0.6453 0.9494 0.024 Uiso 1 1 calc R
C31 C 0.5102(9) 0.5747(8) 1.1072(8) 0.023(3) Uani 1 1 d .
H31A H 0.4309 0.5904 1.1167 0.027 Uiso 1 1 calc R
C32 C 0.5393(8) 0.5169(8) 1.1897(8) 0.024(3) Uani 1 1 d .
H32A H 0.4803 0.4890 1.2548 0.029 Uiso 1 1 calc R
C33 C 0.6582(8) 0.4993(7) 1.1771(8) 0.017(2) Uani 1 1 d .
H33A H 0.6780 0.4612 1.2343 0.021 Uiso 1 1 calc R
C34 C 0.7460(8) 0.5394(7) 1.0782(7) 0.015(2) Uani 1 1 d .
C35 C 0.8739(8) 0.5216(7) 1.0485(7) 0.011(2) Uani 1 1 d .
N3 N 0.9433(6) 0.5304(6) 0.9302(6) 0.0112(18) Uiso 1 1 d .
N4 N 1.0369(7) 0.5612(6) 0.7108(6) 0.0151(19) Uani 1 1 d .
C40 C 1.0695(8) 0.5631(8) 0.5952(8) 0.020(2) Uiso 1 1 d .
H40A H 1.0148 0.6000 0.5676 0.024 Uiso 1 1 calc R
C41 C 1.1771(8) 0.5142(8) 0.5185(8) 0.019(2) Uani 1 1 d .
H41A H 1.1963 0.5182 0.4398 0.023 Uiso 1 1 calc R
C42 C 1.2579(8) 0.4585(8) 0.5585(7) 0.018(2) Uani 1 1 d .
H42A H 1.3329 0.4242 0.5070 0.021 Uiso 1 1 calc R
C43 C 1.2268(9) 0.4537(7) 0.6762(7) 0.015(2) Uani 1 1 d .
H43A H 1.2800 0.4144 0.7046 0.018 Uiso 1 1 calc R
C44 C 1.1163(8) 0.5075(7) 0.7516(7) 0.015(2) Uani 1 1 d .
C45 C 1.0677(8) 0.5053(7) 0.8796(7) 0.015(2) Uani 1 1 d .
C50 C 0.7070(9) 0.9431(8) 1.1584(8) 0.027(3) Uani 1 1 d .
C51 C 0.7015(9) 0.9859(9) 1.0565(8) 0.028(3) Uani 1 1 d .
H51A H 0.7409 1.0412 1.0178 0.033 Uiso 1 1 calc R
C52 C 0.6394(10) 0.9493(9) 1.0105(9) 0.034(3) Uani 1 1 d .
H52A H 0.6363 0.9805 0.9424 0.041 Uiso 1 1 calc R
C53 C 0.5839(9) 0.8691(9) 1.0636(10) 0.033(3) Uani 1 1 d .
H53A H 0.5433 0.8444 1.0311 0.040 Uiso 1 1 calc R
C54 C 0.5852(10) 0.8219(10) 1.1657(10) 0.040(3) Uani 1 1 d .
H54A H 0.5459 0.7661 1.2021 0.048 Uiso 1 1 calc R
C55 C 0.6466(9) 0.8597(8) 1.2128(9) 0.031(3) Uani 1 1 d .
H55A H 0.6475 0.8290 1.2819 0.037 Uiso 1 1 calc R
C56 C 0.7697(11) 0.9826(10) 1.2123(10) 0.049(4) Uani 1 1 d .
H56C H 0.7623 0.9415 1.2822 0.059 Uiso 1 1 calc R
H56B H 0.7338 1.0539 1.2307 0.059 Uiso 1 1 calc R
H56A H 0.8536 0.9780 1.1590 0.059 Uiso 1 1 calc R
P1 P 0.5997(2) 0.2861(2) 0.4911(2) 0.0253(7) Uani 1 1 d .
F1 F 0.7306(5) 0.3117(5) 0.4380(5) 0.0425(17) Uani 1 1 d .
F2 F 0.4676(5) 0.2617(6) 0.5437(5) 0.052(2) Uani 1 1 d .
F3 F 0.5499(7) 0.3696(6) 0.5828(6) 0.077(3) Uani 1 1 d .
F4 F 0.6272(5) 0.2011(5) 0.5792(5) 0.0502(19) Uani 1 1 d .
F5 F 0.6483(6) 0.1999(6) 0.3990(5) 0.057(2) Uani 1 1 d .
F6 F 0.5720(6) 0.3670(6) 0.4008(6) 0.070(3) Uani 1 1 d .

loop_
_atom_site_aniso_label
_atom_site_aniso_U_11
_atom_site_aniso_U_22
_atom_site_aniso_U_33
_atom_site_aniso_U_23
_atom_site_aniso_U_13
_atom_site_aniso_U_12
Ru1 0.0184(5) 0.0133(5) 0.0180(5) 0.0014(4) -0.0118(4) -0.0045(4)
Cl1 0.0262(15) 0.0194(16) 0.0243(13) 0.0000(12) -0.0154(12) -0.0071(12)
O1 0.015(4) 0.017(5) 0.019(3) 0.001(3) -0.011(3) -0.002(3)
C1 0.023(6) 0.008(6) 0.009(5) 0.001(4) -0.004(4) -0.001(5)
C3 0.019(6) 0.018(6) 0.015(5) 0.004(5) -0.010(5) -0.005(5)
C4 0.022(6) 0.014(6) 0.011(5) -0.002(4) -0.005(4) -0.007(5)
C5 0.031(6) 0.009(6) 0.024(6) -0.002(5) -0.018(5) -0.002(5)
C6 0.022(6) 0.030(7) 0.013(5) -0.004(5) -0.012(5) -0.007(5)
C11 0.030(6) 0.035(7) 0.031(6) 0.003(5) -0.025(5) -0.008(6)
C12 0.034(7) 0.028(7) 0.036(6) -0.011(5) -0.025(5) 0.006(6)
C13 0.034(7) 0.020(7) 0.041(6) -0.007(5) -0.031(6) 0.004(5)
C14 0.021(6) 0.013(6) 0.021(5) -0.003(5) -0.016(5) -0.007(5)
C15 0.025(6) 0.025(7) 0.030(6) -0.003(5) -0.013(5) -0.006(5)
C16 0.046(7) 0.017(7) 0.026(6) -0.005(5) -0.019(5) -0.013(6)
C17 0.037(7) 0.021(7) 0.037(6) 0.004(5) -0.022(6) -0.008(6)
C21 0.019(6) 0.011(6) 0.019(5) 0.006(4) -0.003(5) -0.011(5)
C22 0.042(7) 0.013(6) 0.031(6) 0.009(5) -0.031(6) -0.012(5)
C23 0.029(7) 0.017(7) 0.041(7) 0.004(5) -0.030(6) -0.007(5)
C24 0.022(6) 0.026(7) 0.034(6) 0.003(5) -0.017(5) -0.010(5)
N2 0.029(5) 0.016(5) 0.011(4) -0.001(4) -0.011(4) -0.012(4)
C30 0.024(6) 0.023(7) 0.027(6) -0.012(5) -0.021(5) -0.001(5)
C31 0.027(6) 0.018(7) 0.022(6) 0.000(5) -0.009(5) -0.007(5)
C32 0.015(6) 0.026(7) 0.020(6) 0.003(5) 0.003(5) -0.008(5)
C33 0.022(6) 0.016(6) 0.016(5) 0.003(5) -0.005(5) -0.017(5)
C34 0.019(6) 0.017(6) 0.010(5) -0.003(4) -0.004(4) -0.007(5)
C35 0.016(6) 0.002(5) 0.019(5) 0.001(4) -0.012(4) 0.000(4)
N4 0.028(5) 0.012(5) 0.016(4) 0.004(4) -0.016(4) -0.010(4)
C41 0.012(5) 0.034(7) 0.013(5) -0.006(5) -0.002(4) -0.013(5)
C42 0.017(6) 0.023(7) 0.017(5) 0.000(5) -0.009(4) -0.008(5)
C43 0.027(6) 0.014(6) 0.017(5) 0.004(4) -0.020(5) -0.008(5)
C44 0.016(6) 0.006(6) 0.022(5) 0.002(5) -0.007(5) -0.004(5)
C45 0.022(6) 0.009(6) 0.022(5) -0.004(4) -0.017(5) 0.000(5)
C50 0.032(7) 0.021(7) 0.029(6) -0.004(5) -0.016(5) 0.000(6)
C51 0.025(6) 0.031(7) 0.026(6) 0.000(5) -0.010(5) -0.006(5)
C52 0.037(7) 0.029(8) 0.037(7) 0.004(6) -0.020(6) -0.003(6)
C53 0.025(7) 0.020(7) 0.052(8) -0.012(6) -0.012(6) -0.003(6)
C54 0.026(7) 0.038(9) 0.037(7) -0.004(6) 0.008(6) -0.015(6)
C55 0.036(7) 0.023(7) 0.025(6) 0.003(5) -0.009(6) -0.002(6)
C56 0.067(9) 0.041(9) 0.055(8) 0.003(7) -0.043(7) -0.009(7)
P1 0.0240(16) 0.0287(19) 0.0237(15) 0.0044(14) -0.0115(13) -0.0077(14)
F1 0.036(4) 0.041(4) 0.053(4) -0.002(3) -0.012(3) -0.026(3)
F2 0.030(4) 0.077(6) 0.048(4) 0.033(4) -0.022(3) -0.022(4)
F3 0.100(6) 0.038(5) 0.055(4) -0.026(4) 0.011(4) -0.025(4)
F4 0.043(4) 0.050(5) 0.059(4) 0.017(4) -0.030(4) -0.005(4)
F5 0.060(5) 0.078(6) 0.044(4) -0.024(4) -0.016(3) -0.034(4)
F6 0.045(4) 0.078(6) 0.056(4) 0.041(4) -0.011(4) -0.006(4)

loop_
_atom_type_symbol
_atom_type_description
_atom_type_scat_dispersion_real
_atom_type_scat_dispersion_imag
_atom_type_scat_source
Ru Ru -1.2594 0.8363 'International Tables Vol C Tables 4.2.6.8 and 6.1.1.4'
O O 0.0106 0.0060 'International Tables Vol C Tables 4.2.6.8 and 6.1.1.4'
Cl Cl 0.1484 0.1585 'International Tables Vol C Tables 4.2.6.8 and 6.1.1.4'
N N 0.0061 0.0033 'International Tables Vol C Tables 4.2.6.8 and 6.1.1.4'
P P 0.1023 0.0942 'International Tables Vol C Tables 4.2.6.8 and 6.1.1.4'
F F 0.0171 0.0103 'International Tables Vol C Tables 4.2.6.8 and 6.1.1.4'
C C 0.0033 0.0016 'International Tables Vol C Tables 4.2.6.8 and 6.1.1.4'
H H 0.0000 0.0000 'International Tables Vol C Tables 4.2.6.8 and 6.1.1.4'

loop_
_geom_angle_atom_site_label_1
_geom_angle_atom_site_label_2
_geom_angle_atom_site_label_3
_geom_angle
_geom_angle_site_symmetry_1
_geom_angle_site_symmetry_3
N3 Ru1 N1 94.3(3) . .
N3 Ru1 O1 171.2(3) . .
N1 Ru1 O1 77.4(3) . .
N3 Ru1 N2 80.0(3) . .
N1 Ru1 N2 102.5(3) . .
O1 Ru1 N2 98.8(3) . .
N3 Ru1 N4 79.1(3) . .
N1 Ru1 N4 90.3(3) . .
O1 Ru1 N4 103.6(3) . .
N2 Ru1 N4 156.2(3) . .
N3 Ru1 Cl1 97.2(2) . .
N1 Ru1 Cl1 167.3(2) . .
O1 Ru1 Cl1 91.4(2) . .
N2 Ru1 Cl1 85.0(2) . .
N4 Ru1 Cl1 86.5(2) . .
C1 O1 Ru1 117.0(6) . .
C2 N1 C20 119.4(8) . .
C2 N1 Ru1 117.8(6) . .
C20 N1 Ru1 121.8(6) . .
O1 C1 C6 123.7(9) . .
O1 C1 C2 114.7(8) . .
C6 C1 C2 121.5(9) . .
N1 C2 C3 128.0(8) . .
N1 C2 C1 112.5(9) . .
C3 C2 C1 119.4(8) . .
C4 C3 C2 120.0(9) . .
C3 C4 C5 118.7(9) . .
C3 C4 C14 122.5(9) . .
C5 C4 C14 118.8(8) . .
C6 C5 C4 124.7(9) . .
C5 C6 C1 115.5(9) . .
C5 C6 C10 124.0(9) . .
C1 C6 C10 120.5(10) . .
C12 C10 C6 110.3(7) . .
C12 C10 C11 110.7(9) . .
C6 C10 C11 107.9(7) . .
C12 C10 C13 109.3(8) . .
C6 C10 C13 111.1(9) . .
C11 C10 C13 107.5(7) . .
C4 C14 C16 112.4(8) . .
C4 C14 C15 109.7(8) . .
C16 C14 C15 108.8(8) . .
C4 C14 C17 109.4(8) . .
C16 C14 C17 107.7(8) . .
C15 C14 C17 108.7(7) . .
C25 C20 C21 120.1(8) . .
C25 C20 N1 121.8(7) . .
C21 C20 N1 117.8(8) . .
C22 C21 C20 120.7(9) . .
C21 C22 C23 119.5(9) . .
C24 C23 C22 120.1(9) . .
C25 C24 C23 120.8(9) . .
C24 C25 C20 118.8(8) . .
C30 N2 C34 117.8(8) . .
C30 N2 Ru1 126.2(6) . .
C34 N2 Ru1 113.4(6) . .
N2 C30 C31 124.3(9) . .
C32 C31 C30 117.8(9) . .
C31 C32 C33 120.2(9) . .
C34 C33 C32 119.2(8) . .
N2 C34 C33 120.6(8) . .
N2 C34 C35 113.5(8) . .
C33 C34 C35 125.7(8) . .
N3 C35 C45 118.5(8) . 2_767
N3 C35 C34 111.7(7) . .
C45 C35 C34 129.8(8) 2_767 .
C35 N3 C45 122.6(7) . .
C35 N3 Ru1 117.7(6) . .
C45 N3 Ru1 118.5(5) . .
C44 N4 C40 118.6(8) . .
C44 N4 Ru1 114.8(5) . .
C40 N4 Ru1 125.3(6) . .
C41 C40 N4 123.4(9) . .
C40 C41 C42 118.8(8) . .
C41 C42 C43 119.4(9) . .
C44 C43 C42 119.8(8) . .
N4 C44 C43 120.0(8) . .
N4 C44 C45 113.7(7) . .
C43 C44 C45 126.0(8) . .
N3 C45 C35 118.7(7) . 2_767
N3 C45 C44 110.4(7) . .
C35 C45 C44 130.8(8) 2_767 .
C51 C50 C55 116.5(10) . .
C51 C50 C56 123.6(11) . .
C55 C50 C56 119.9(9) . .
C52 C51 C50 122.1(11) . .
C53 C52 C51 119.9(10) . .
C52 C53 C54 121.6(11) . .
C53 C54 C55 118.4(11) . .
C54 C55 C50 121.5(10) . .
F3 P1 F6 92.1(5) . .
F3 P1 F1 91.6(4) . .
F6 P1 F1 89.5(4) . .
F3 P1 F4 90.1(4) . .
F6 P1 F4 177.7(5) . .
F1 P1 F4 91.4(4) . .
F3 P1 F2 88.1(4) . .
F6 P1 F2 89.9(4) . .
F1 P1 F2 179.3(4) . .
F4 P1 F2 89.2(4) . .
F3 P1 F5 178.9(4) . .
F6 P1 F5 88.3(4) . .
F1 P1 F5 89.4(4) . .
F4 P1 F5 89.5(4) . .
F2 P1 F5 90.8(4) . .

loop_
_geom_bond_atom_site_label_1
_geom_bond_atom_site_label_2
_geom_bond_distance
_geom_bond_site_symmetry_2
Ru1 N3 1.936(7) .
Ru1 N1 1.993(8) .
Ru1 O1 2.020(6) .
Ru1 N2 2.040(7) .
Ru1 N4 2.047(7) .
Ru1 Cl1 2.387(3) .
O1 C1 1.292(11) .
N1 C2 1.321(11) .
N1 C20 1.447(11) .
C1 C6 1.433(13) .
C1 C2 1.460(12) .
C2 C3 1.430(13) .
C3 C4 1.369(12) .
C4 C5 1.469(13) .
C4 C14 1.516(13) .
C5 C6 1.379(13) .
C6 C10 1.520(13) .
C10 C12 1.504(13) .
C10 C11 1.542(13) .
C10 C13 1.549(13) .
C14 C16 1.520(12) .
C14 C15 1.532(12) .
C14 C17 1.541(13) .
C20 C25 1.380(12) .
C20 C21 1.402(12) .
C21 C22 1.349(12) .
C22 C23 1.389(13) .
C23 C24 1.382(13) .
C24 C25 1.375(12) .
N2 C30 1.335(11) .
N2 C34 1.386(11) .
C30 C31 1.390(13) .
C31 C32 1.359(12) .
C32 C33 1.404(12) .
C33 C34 1.387(12) .
C34 C35 1.453(12) .
C35 N3 1.377(11) .
C35 C45 1.395(11) 2_767
N3 C45 1.378(11) .
N4 C44 1.355(10) .
N4 C40 1.356(11) .
C40 C41 1.344(12) .
C41 C42 1.371(12) .
C42 C43 1.385(12) .
C43 C44 1.385(12) .
C44 C45 1.480(12) .
C45 C35 1.395(11) 2_767
C50 C51 1.382(13) .
C50 C55 1.401(15) .
C50 C56 1.482(15) .
C51 C52 1.377(14) .
C52 C53 1.333(15) .
C53 C54 1.381(14) .
C54 C55 1.389(15) .
P1 F3 1.554(7) .
P1 F6 1.569(7) .
P1 F1 1.576(6) .
P1 F4 1.577(6) .
P1 F2 1.583(6) .
P1 F5 1.585(7) .
